data_7213096
loop_
_publ_author_name
'Srikrishna, Adusumilli'
'Nagaraju, Sankuratri'
'Venkateswarlu, Somepalli'
'Hiremath, Uma S.'
'Reddy, T. Jagadeeswar'
'Venugopalan, Paloth'

_publ_section_title
;
 A formal total synthesis of (+-)-homogynolide-B
;
_journal_issue 15
_journal_name_full 'Journal of the Chemical Society, Perkin Transactions 1'
_journal_page_first 2069
_journal_paper_doi 10.1039/a903866c
_journal_year 1999
_chemical_formula_sum 'C15 H20 O3'
_chemical_formula_weight 248.31
_chemical_name_systematic
; 
 ? 
;
_space_group_IT_number 14
_symmetry_cell_setting monoclinic
_symmetry_space_group_name_Hall '-P 2ybc'
_symmetry_space_group_name_H-M 'P 1 21/c 1'
_atom_sites_solution_hydrogens geom
_atom_sites_solution_primary direct
_atom_sites_solution_secondary difmap
_audit_creation_method SHELXL-97
_cell_angle_alpha 90.00
_cell_angle_beta 104.530(10)
_cell_angle_gamma 90.00
_cell_formula_units_Z 4
_cell_length_a 6.9980(10)
_cell_length_b 18.070(2)
_cell_length_c 11.031(2)
_cell_measurement_reflns_used 50
_cell_measurement_temperature 293(2)
_cell_measurement_theta_max 14.8
_cell_measurement_theta_min 4.9
_cell_volume 1350.3(4)
_computing_cell_refinement XSCANS
_computing_data_collection 'XSCANS (Siemens)'
_computing_data_reduction XSCANS
_computing_molecular_graphics 'XP (Siemens)'
_computing_publication_material SHELXL-97
_computing_structure_refinement 'SHELXL-97 (Sheldrick, 1997)'
_computing_structure_solution 'SHELXS-97 (Sheldrick, 1990)'
_diffrn_ambient_temperature 293(2)
_diffrn_measured_fraction_theta_full 0.958
_diffrn_measured_fraction_theta_max 0.958
_diffrn_measurement_device_type 'Siemens P4'
_diffrn_measurement_method '2\q/w scans'
_diffrn_radiation_monochromator graphite
_diffrn_radiation_source 'fine-focus sealed tube'
_diffrn_radiation_type MoK\a
_diffrn_radiation_wavelength 0.71073
_diffrn_reflns_av_R_equivalents 0.0210
_diffrn_reflns_av_sigmaI/netI 0.0363
_diffrn_reflns_limit_h_max 8
_diffrn_reflns_limit_h_min 0
_diffrn_reflns_limit_k_max 20
_diffrn_reflns_limit_k_min 0
_diffrn_reflns_limit_l_max 12
_diffrn_reflns_limit_l_min -12
_diffrn_reflns_number 2282
_diffrn_reflns_theta_full 24.01
_diffrn_reflns_theta_max 24.01
_diffrn_reflns_theta_min 2.22
_diffrn_standards_decay_% 0.6
_diffrn_standards_interval_count 97
_diffrn_standards_number 3
_exptl_absorpt_coefficient_mu 0.084
_exptl_absorpt_correction_type none
_exptl_crystal_colour colourless
_exptl_crystal_density_diffrn 1.221
_exptl_crystal_density_method 'not measured'
_exptl_crystal_description block
_exptl_crystal_F_000 536
_exptl_crystal_size_max 0.24
_exptl_crystal_size_mid 0.21
_exptl_crystal_size_min 0.17
_refine_diff_density_max 0.185
_refine_diff_density_min -0.177
_refine_diff_density_rms 0.034
_refine_ls_extinction_method none
_refine_ls_goodness_of_fit_ref 1.020
_refine_ls_hydrogen_treatment mixed
_refine_ls_matrix_type full
_refine_ls_number_parameters 163
_refine_ls_number_reflns 2099
_refine_ls_number_restraints 0
_refine_ls_restrained_S_all 1.020
_refine_ls_R_factor_all 0.0742
_refine_ls_R_factor_gt 0.0511
_refine_ls_shift/su_max 0.000
_refine_ls_shift/su_mean 0.000
_refine_ls_structure_factor_coef Fsqd
_refine_ls_weighting_details 'w=1/[\s^2^(Fo^2^)+(0.0654P)^2^+0.4275P] where P=(Fo^2^+2Fc^2^)/3'
_refine_ls_weighting_scheme calc
_refine_ls_wR_factor_gt 0.1279
_refine_ls_wR_factor_ref 0.1425
_reflns_number_gt 1540
_reflns_number_total 2099
_reflns_threshold_expression >2sigma(I)
_cod_data_source_file 903866csup1.cif
_cod_data_source_block 12
_cod_depositor_comments
;
The following automatic conversions were performed:

'_refine_ls_weighting_scheme' value 'calc
w=1/[\s^2^(Fo^2^)+(0.0654P)^2^+0.4275P] where P=(Fo^2^+2Fc^2^)/3' was
changed to 'calc'. New tag '_refine_ls_weighting_details' was
created. The value of the new tag was set to
'w=1/[\s^2^(Fo^2^)+(0.0654P)^2^+0.4275P] where P=(Fo^2^+2Fc^2^)/3'.

Automatic conversion script
Id: cif_fix_values 3143 2015-03-26 13:38:13Z robertas 
;
_cod_original_cell_volume 1350.3(3)
_cod_original_sg_symbol_H-M 'P 21/c'
_cod_database_code 7213096

loop_
_symmetry_equiv_pos_as_xyz
'x, y, z'
'-x, y+1/2, -z+1/2'
'-x, -y, -z'
'x, -y-1/2, z-1/2'

loop_
_atom_site_label
_atom_site_type_symbol
_atom_site_fract_x
_atom_site_fract_y
_atom_site_fract_z
_atom_site_U_iso_or_equiv
_atom_site_adp_type
_atom_site_occupancy
_atom_site_calc_flag
_atom_site_refinement_flags
O1 O 0.8581(3) 0.78516(11) 0.3323(3) 0.0978(8) Uani 1 d .
O2 O 1.6611(3) 0.97163(12) 0.1582(2) 0.0910(7) Uani 1 d .
O3 O 1.5787(3) 1.08782(10) 0.1746(2) 0.0781(6) Uani 1 d .
C1 C 0.9436(4) 0.82526(13) 0.2749(3) 0.0645(7) Uani 1 d .
C2 C 1.0718(3) 0.88873(12) 0.3355(2) 0.0519(6) Uani 1 d .
H2A H 1.0140 0.9336 0.2912 0.062 Uiso 1 calc R
C3 C 1.2836(3) 0.88160(12) 0.3148(2) 0.0484(6) Uani 1 d .
C4 C 1.2723(3) 0.86867(13) 0.1756(2) 0.0549(6) Uani 1 d .
H4A H 1.4052 0.8553 0.1694 0.066 Uiso 1 calc R
C5 C 1.1346(4) 0.80642(15) 0.1153(3) 0.0758(8) Uani 1 d .
H5A H 1.1911 0.7594 0.1488 0.091 Uiso 1 calc R
H5B H 1.1231 0.8063 0.0258 0.091 Uiso 1 calc R
C6 C 0.9297(4) 0.81423(15) 0.1384(3) 0.0789(9) Uani 1 d .
H6A H 0.8624 0.8561 0.0914 0.095 Uiso 1 calc R
H6B H 0.8530 0.7701 0.1092 0.095 Uiso 1 calc R
C7 C 1.3929(3) 0.95598(13) 0.3389(2) 0.0569(6) Uani 1 d .
H7A H 1.5336 0.9478 0.3703 0.068 Uiso 1 calc R
H7B H 1.3467 0.9843 0.4006 0.068 Uiso 1 calc R
C8 C 1.3502(3) 0.99917(12) 0.2115(2) 0.0463(6) Uani 1 d .
C9 C 1.2266(3) 0.94469(12) 0.1164(2) 0.0519(6) Uani 1 d .
H9A H 1.0870 0.9558 0.1016 0.062 Uiso 1 calc R
H9B H 1.2633 0.9472 0.0373 0.062 Uiso 1 calc R
C10 C 1.2652(3) 1.07551(13) 0.2139(2) 0.0521(6) Uani 1 d .
C11 C 1.4187(4) 1.13015(16) 0.1996(3) 0.0825(9) Uani 1 d .
H11A H 1.3653 1.1638 0.1309 0.099 Uiso 1 calc R
H11B H 1.4640 1.1589 0.2757 0.099 Uiso 1 calc R
C12 C 1.5442(4) 1.01528(15) 0.1793(2) 0.0618(7) Uani 1 d .
C13 C 1.0660(5) 0.89882(16) 0.4718(3) 0.0776(9) Uani 1 d .
H13A H 0.9327 0.9082 0.4759 0.116 Uiso 1 calc R
H13B H 1.1480 0.9399 0.5073 0.116 Uiso 1 calc R
H13C H 1.1137 0.8547 0.5181 0.116 Uiso 1 calc R
C14 C 1.3974(4) 0.82015(15) 0.3979(3) 0.0752(8) Uani 1 d .
H14A H 1.3208 0.7755 0.3848 0.113 Uiso 1 calc R
H14B H 1.4220 0.8346 0.4842 0.113 Uiso 1 calc R
H14C H 1.5207 0.8118 0.3770 0.113 Uiso 1 calc R
C15 C 1.0889(4) 1.09446(16) 0.2218(3) 0.0836(9) Uani 1 d .
H15A H 1.0533 1.1441 0.2187 0.125 Uiso 1 calc R
H15B H 0.9988 1.0583 0.2306 0.125 Uiso 1 calc R

loop_
_atom_site_aniso_label
_atom_site_aniso_U_11
_atom_site_aniso_U_22
_atom_site_aniso_U_33
_atom_site_aniso_U_23
_atom_site_aniso_U_13
_atom_site_aniso_U_12
O1 0.0840(14) 0.0657(12) 0.161(2) 0.0182(13) 0.0638(14) -0.0132(11)
O2 0.0605(12) 0.0885(14) 0.137(2) 0.0233(13) 0.0491(12) 0.0151(11)
O3 0.0568(11) 0.0691(12) 0.1141(16) 0.0129(11) 0.0322(10) -0.0135(9)
C1 0.0488(14) 0.0430(13) 0.109(2) 0.0059(14) 0.0334(14) 0.0037(11)
C2 0.0560(14) 0.0398(12) 0.0675(15) 0.0070(11) 0.0296(12) 0.0079(10)
C3 0.0488(13) 0.0454(12) 0.0549(14) 0.0073(11) 0.0200(10) 0.0062(10)
C4 0.0533(14) 0.0537(14) 0.0634(15) -0.0067(11) 0.0253(12) 0.0019(11)
C5 0.088(2) 0.0582(16) 0.085(2) -0.0207(14) 0.0293(16) -0.0009(14)
C6 0.0731(19) 0.0562(16) 0.103(2) -0.0148(15) 0.0140(16) -0.0184(14)
C7 0.0523(13) 0.0666(16) 0.0478(13) 0.0063(11) 0.0052(11) -0.0084(12)
C8 0.0380(11) 0.0513(13) 0.0502(13) 0.0058(10) 0.0122(10) -0.0059(10)
C9 0.0554(13) 0.0598(14) 0.0425(12) -0.0001(11) 0.0156(10) -0.0049(11)
C10 0.0490(13) 0.0501(14) 0.0575(15) -0.0013(11) 0.0138(11) -0.0069(11)
C11 0.0666(17) 0.0659(18) 0.119(3) -0.0028(16) 0.0306(17) -0.0115(15)
C12 0.0478(14) 0.0674(17) 0.0719(18) 0.0151(13) 0.0180(12) 0.0008(13)
C13 0.097(2) 0.0696(17) 0.083(2) 0.0120(15) 0.0548(17) 0.0163(16)
C14 0.0666(16) 0.0752(18) 0.090(2) 0.0267(15) 0.0303(15) 0.0218(14)
C15 0.0748(19) 0.0560(16) 0.131(3) 0.0043(17) 0.0465(18) 0.0040(14)

loop_
_atom_type_symbol
_atom_type_description
_atom_type_scat_dispersion_real
_atom_type_scat_dispersion_imag
_atom_type_scat_source
C C 0.0033 0.0016 'International Tables Vol C Tables 4.2.6.8 and 6.1.1.4'
H H 0.0000 0.0000 'International Tables Vol C Tables 4.2.6.8 and 6.1.1.4'
O O 0.0106 0.0060 'International Tables Vol C Tables 4.2.6.8 and 6.1.1.4'

loop_
_geom_angle_atom_site_label_1
_geom_angle_atom_site_label_2
_geom_angle_atom_site_label_3
_geom_angle
C12 O3 C11 110.92(19)
O1 C1 C6 121.9(3)
O1 C1 C2 122.6(3)
C6 C1 C2 115.4(2)
C1 C2 C13 111.7(2)
C1 C2 C3 110.73(18)
C13 C2 C3 114.5(2)
C14 C3 C4 112.2(2)
C14 C3 C7 111.7(2)
C4 C3 C7 101.80(17)
C14 C3 C2 110.04(18)
C4 C3 C2 110.25(18)
C7 C3 C2 110.63(18)
C9 C4 C5 116.0(2)
C9 C4 C3 104.16(17)
C5 C4 C3 114.7(2)
C4 C5 C6 112.2(2)
C1 C6 C5 110.7(2)
C3 C7 C8 107.81(18)
C10 C8 C12 102.09(18)
C10 C8 C9 116.21(18)
C12 C8 C9 110.33(19)
C10 C8 C7 115.29(19)
C12 C8 C7 108.95(18)
C9 C8 C7 103.93(17)
C4 C9 C8 105.30(18)
C15 C10 C11 123.4(2)
C15 C10 C8 128.8(2)
C11 C10 C8 107.8(2)
O3 C11 C10 106.5(2)
O2 C12 O3 119.9(2)
O2 C12 C8 127.9(2)
O3 C12 C8 112.3(2)

loop_
_geom_bond_atom_site_label_1
_geom_bond_atom_site_label_2
_geom_bond_distance
O1 C1 1.215(3)
O2 C12 1.201(3)
O3 C12 1.336(3)
O3 C11 1.439(3)
C1 C6 1.498(4)
C1 C2 1.506(3)
C2 C13 1.525(3)
C2 C3 1.561(3)
C3 C14 1.530(3)
C3 C4 1.536(3)
C3 C7 1.536(3)
C4 C9 1.520(3)
C4 C5 1.521(3)
C5 C6 1.525(4)
C7 C8 1.569(3)
C8 C10 1.505(3)
C8 C12 1.515(3)
C8 C9 1.537(3)
C10 C15 1.304(4)
C10 C11 1.496(3)
